data_2242355
loop_
_publ_author_name
'Swinton Darious, Robert'
'Thomas Muthiah, Packianathan'
'Perdih, Franc'

_publ_section_title
;
 Supramolecular interactions in 2,6-diamino-4-chloropyrimidin-1-ium
 5-chlorosalicylate and bis(2,6-diamino-4-chloropyrimidin-1-ium)
 naphthalene-1,5-disulfonate
;
_journal_coeditor_code ZL2723
_journal_issue 2
_journal_name_full 'Acta Crystallographica Section E'
_journal_page_first 237
_journal_page_last 241
_journal_paper_doi 10.1107/S2056989018001196
_journal_volume 74
_journal_year 2018
_chemical_formula_iupac 'C4 H6 Cl N4 +, C7 H4 Cl O3 -'
_chemical_formula_moiety 'C4 H6 Cl N4 +, C7 H4 Cl O3 -'
_chemical_formula_sum 'C11 H10 Cl2 N4 O3'
_chemical_formula_weight 317.13
_chemical_name_common
;
2,6-Diamino-4-chloropyrimidin-1-ium 5-chlorosalicylate
;
_chemical_name_systematic
;
2,6-Diamino-4-chloropyrimidin-1-ium 2-chloro-6-hydroxybenzoate
;
_space_group_crystal_system monoclinic
_space_group_IT_number 14
_space_group_name_Hall '-P 2yn'
_space_group_name_H-M_alt 'P 1 21/n 1'
_symmetry_space_group_name_Hall '-P 2yn'
_symmetry_space_group_name_H-M 'P 1 21/n 1'
_atom_sites_solution_hydrogens geom
_audit_creation_method SHELXL-2014/7
_cell_angle_alpha 90
_cell_angle_beta 114.544(12)
_cell_angle_gamma 90
_cell_formula_units_Z 4
_cell_length_a 13.9203(14)
_cell_length_b 7.0285(6)
_cell_length_c 15.4294(14)
_cell_measurement_reflns_used 1734
_cell_measurement_temperature 293(2)
_cell_measurement_theta_max 27.5080
_cell_measurement_theta_min 3.8760
_cell_volume 1373.2(3)
_computing_cell_refinement
;
CrysAlis PRO (Agilent, 2013)
;
_computing_data_collection
;
CrysAlis PRO (Agilent, 2013)
;
_computing_data_reduction
;
CrysAlis PRO (Agilent, 2013)
;
_computing_molecular_graphics
;
PLATON (Spek, 2009), Mercury (Macrae <i>et al.</i>, 2008)
;
_computing_publication_material
;
PLATON (Spek, 2009)
;
_computing_structure_refinement
;
SHELXL2014 (Sheldrick, 2015b)
;
_computing_structure_solution
;
SHELXT2014 (Sheldrick, 2015a)
;
_diffrn_ambient_temperature 293(2)
_diffrn_detector_area_resol_mean 10.4933
_diffrn_measured_fraction_theta_full 0.999
_diffrn_measured_fraction_theta_max 0.999
_diffrn_measurement_device_type
;
Agilent SuperNova Dual Source
diffractometer with an Atlas detector
;
_diffrn_measurement_method '\w scans'
_diffrn_radiation_monochromator mirror
_diffrn_radiation_source 'SuperNova (Mo) X-ray Source'
_diffrn_radiation_type MoK\a
_diffrn_radiation_wavelength 0.71073
_diffrn_reflns_av_R_equivalents 0.0272
_diffrn_reflns_limit_h_max 17
_diffrn_reflns_limit_h_min -18
_diffrn_reflns_limit_k_max 9
_diffrn_reflns_limit_k_min -7
_diffrn_reflns_limit_l_max 19
_diffrn_reflns_limit_l_min -20
_diffrn_reflns_number 7906
_diffrn_reflns_theta_full 25.242
_diffrn_reflns_theta_max 27.478
_diffrn_reflns_theta_min 2.903
_exptl_absorpt_coefficient_mu 0.485
_exptl_absorpt_correction_T_max 1.00000
_exptl_absorpt_correction_T_min 0.64426
_exptl_absorpt_correction_type multi-scan
_exptl_absorpt_process_details
;
(CrysAlis PRO); Agilent, 2013)
;
_exptl_crystal_colour colorless
_exptl_crystal_density_diffrn 1.534
_exptl_crystal_description needle
_exptl_crystal_F_000 648
_exptl_crystal_size_max 0.400
_exptl_crystal_size_mid 0.100
_exptl_crystal_size_min 0.030
_refine_diff_density_max 0.288
_refine_diff_density_min -0.399
_refine_ls_extinction_method none
_refine_ls_goodness_of_fit_ref 1.036
_refine_ls_hydrogen_treatment constr
_refine_ls_matrix_type full
_refine_ls_number_parameters 182
_refine_ls_number_reflns 3144
_refine_ls_number_restraints 0
_refine_ls_restrained_S_all 1.036
_refine_ls_R_factor_all 0.0785
_refine_ls_R_factor_gt 0.0475
_refine_ls_shift/su_max 0.000
_refine_ls_shift/su_mean 0.000
_refine_ls_structure_factor_coef Fsqd
_refine_ls_weighting_details 'w=1/[\s^2^(Fo^2^)+(0.0482P)^2^+0.5033P] where P=(Fo^2^+2Fc^2^)/3'
_refine_ls_weighting_scheme calc
_refine_ls_wR_factor_gt 0.1090
_refine_ls_wR_factor_ref 0.1278
_reflns_number_gt 2137
_reflns_number_total 3144
_reflns_threshold_expression 'I > 2\s(I)'
_cod_data_source_file zl2723sup1.cif
_cod_data_source_block I
_cod_database_code 2242355
_shelx_space_group_comment
;
The symmetry employed for this shelxl refinement is uniquely defined
by the following loop, which should always be used as a source of
symmetry information in preference to the above space-group names.
They are only intended as comments.
;
_shelx_estimated_absorpt_t_min 0.830
_shelx_estimated_absorpt_t_max 0.986

loop_
_space_group_symop_operation_xyz
'x, y, z'
'-x+1/2, y+1/2, -z+1/2'
'-x, -y, -z'
'x-1/2, -y-1/2, z-1/2'

loop_
_atom_site_type_symbol
_atom_site_label
_atom_site_fract_x
_atom_site_fract_y
_atom_site_fract_z
_atom_site_U_iso_or_equiv
_atom_site_adp_type
_atom_site_calc_flag
_atom_site_occupancy
Cl Cl1 0.25461(6) -0.27636(11) -0.00641(5) 0.0674(2) Uani d 1
N N1 0.38557(14) 0.2707(3) 0.12207(13) 0.0386(4) Uani d 1
H H1 0.4128 0.3792 0.1450 0.046 Uiso calc 1
N N2 0.50448(17) 0.2485(3) 0.05504(16) 0.0566(6) Uani d 1
H H2B 0.5313 0.1895 0.0215 0.068 Uiso calc 1
H H2A 0.5293 0.3573 0.0796 0.068 Uiso calc 1
N N3 0.38700(15) 0.0032(3) 0.03064(13) 0.0442(5) Uani d 1
N N6 0.27205(16) 0.3072(3) 0.19347(15) 0.0503(5) Uani d 1
H H6A 0.3023 0.4141 0.2157 0.060 Uiso calc 1
H H6B 0.2207 0.2687 0.2063 0.060 Uiso calc 1
C C2 0.42485(18) 0.1715(3) 0.06889(16) 0.0404(5) Uani d 1
C C4 0.30522(17) -0.0606(3) 0.04713(16) 0.0414(5) Uani d 1
C C5 0.26096(16) 0.0273(3) 0.09993(15) 0.0398(5) Uani d 1
H H5 0.2048 -0.0266 0.1089 0.048 Uiso calc 1
C C6 0.30401(16) 0.2033(3) 0.14025(15) 0.0368(5) Uani d 1
Cl Cl2 0.50995(6) 1.29096(12) 0.45221(5) 0.0745(3) Uani d 1
O O1 0.49261(13) 0.5917(2) 0.18881(13) 0.0534(5) Uani d 1
O O2 0.38734(12) 0.6467(2) 0.26174(12) 0.0501(4) Uani d 1
O O3 0.62982(14) 0.8382(3) 0.19368(15) 0.0617(5) Uani d 1
H H3 0.5981 0.7365 0.1805 0.093 Uiso calc 1
C C7 0.46259(17) 0.6930(3) 0.24184(16) 0.0393(5) Uani d 1
C C8 0.51962(15) 0.8751(3) 0.27862(15) 0.0362(5) Uani d 1
C C9 0.60003(17) 0.9377(4) 0.25339(17) 0.0437(6) Uani d 1
C C10 0.65092(19) 1.1105(4) 0.28915(19) 0.0563(7) Uani d 1
H H10 0.7038 1.1527 0.2718 0.068 Uiso calc 1
C C11 0.6235(2) 1.2181(4) 0.34943(19) 0.0580(7) Uani d 1
H H11 0.6576 1.3330 0.3729 0.070 Uiso calc 1
C C12 0.54500(19) 1.1548(4) 0.37507(17) 0.0488(6) Uani d 1
C C13 0.49410(17) 0.9865(3) 0.34066(16) 0.0412(5) Uani d 1
H H13 0.4417 0.9458 0.3590 0.049 Uiso calc 1

loop_
_atom_site_aniso_label
_atom_site_aniso_U_11
_atom_site_aniso_U_22
_atom_site_aniso_U_33
_atom_site_aniso_U_12
_atom_site_aniso_U_13
_atom_site_aniso_U_23
Cl1 0.0648(4) 0.0561(5) 0.0783(5) -0.0240(3) 0.0267(4) -0.0292(4)
N1 0.0432(10) 0.0303(10) 0.0503(10) -0.0045(8) 0.0274(9) -0.0059(9)
N2 0.0670(13) 0.0480(13) 0.0795(15) -0.0198(11) 0.0551(12) -0.0247(12)
N3 0.0479(11) 0.0401(11) 0.0490(11) -0.0089(9) 0.0245(9) -0.0100(10)
N6 0.0527(11) 0.0418(12) 0.0747(14) -0.0065(10) 0.0448(11) -0.0087(11)
C2 0.0460(12) 0.0383(13) 0.0442(12) -0.0032(11) 0.0258(10) -0.0027(11)
C4 0.0403(12) 0.0346(13) 0.0421(11) -0.0045(10) 0.0099(10) -0.0031(11)
C5 0.0337(11) 0.0385(13) 0.0477(12) -0.0050(10) 0.0176(10) 0.0007(11)
C6 0.0354(11) 0.0341(12) 0.0433(11) 0.0029(9) 0.0187(10) 0.0030(10)
Cl2 0.0751(5) 0.0685(5) 0.0735(5) 0.0006(4) 0.0245(4) -0.0334(4)
O1 0.0566(10) 0.0395(10) 0.0798(12) -0.0057(8) 0.0439(9) -0.0171(9)
O2 0.0519(10) 0.0380(9) 0.0762(11) -0.0081(8) 0.0425(9) -0.0081(9)
O3 0.0555(11) 0.0592(13) 0.0892(13) -0.0074(9) 0.0487(10) -0.0126(11)
C7 0.0401(12) 0.0314(12) 0.0494(12) 0.0037(10) 0.0216(10) 0.0012(10)
C8 0.0315(10) 0.0326(12) 0.0427(11) 0.0022(9) 0.0136(9) 0.0001(10)
C9 0.0351(11) 0.0427(14) 0.0539(13) 0.0011(10) 0.0192(10) 0.0002(12)
C10 0.0436(13) 0.0566(17) 0.0695(16) -0.0126(13) 0.0242(13) -0.0008(15)
C11 0.0517(15) 0.0456(15) 0.0638(16) -0.0121(13) 0.0112(13) -0.0105(14)
C12 0.0451(13) 0.0436(14) 0.0485(13) 0.0009(11) 0.0102(11) -0.0088(12)
C13 0.0356(11) 0.0399(13) 0.0466(12) 0.0005(10) 0.0156(10) -0.0032(11)

loop_
_atom_type_symbol
_atom_type_description
_atom_type_scat_dispersion_real
_atom_type_scat_dispersion_imag
_atom_type_scat_source
C C 0.0033 0.0016 'International Tables Vol C Tables 4.2.6.8 and 6.1.1.4'
H H 0.0000 0.0000 'International Tables Vol C Tables 4.2.6.8 and 6.1.1.4'
Cl Cl 0.1484 0.1585 'International Tables Vol C Tables 4.2.6.8 and 6.1.1.4'
N N 0.0061 0.0033 'International Tables Vol C Tables 4.2.6.8 and 6.1.1.4'
O O 0.0106 0.0060 'International Tables Vol C Tables 4.2.6.8 and 6.1.1.4'

loop_
_geom_angle_atom_site_label_1
_geom_angle_atom_site_label_2
_geom_angle_atom_site_label_3
_geom_angle
C2 N1 C6 121.80(19)
C2 N1 H1 119.1
C6 N1 H1 119.1
C2 N2 H2B 120.0
C2 N2 H2A 120.0
H2B N2 H2A 120.0
C2 N3 C4 115.1(2)
C6 N6 H6A 120.0
C6 N6 H6B 120.0
H6A N6 H6B 120.0
N2 C2 N3 119.6(2)
N2 C2 N1 117.5(2)
N3 C2 N1 122.8(2)
N3 C4 C5 126.4(2)
N3 C4 Cl1 114.28(18)
C5 C4 Cl1 119.28(18)
C4 C5 C6 116.8(2)
C4 C5 H5 121.6
C6 C5 H5 121.6
N6 C6 N1 117.7(2)
N6 C6 C5 125.3(2)
N1 C6 C5 117.0(2)
C9 O3 H3 109.5
O2 C7 O1 122.8(2)
O2 C7 C8 119.9(2)
O1 C7 C8 117.29(19)
C13 C8 C9 118.4(2)
C13 C8 C7 119.85(19)
C9 C8 C7 121.7(2)
O3 C9 C10 118.0(2)
O3 C9 C8 122.3(2)
C10 C9 C8 119.7(2)
C11 C10 C9 120.6(2)
C11 C10 H10 119.7
C9 C10 H10 119.7
C10 C11 C12 119.5(2)
C10 C11 H11 120.2
C12 C11 H11 120.2
C13 C12 C11 120.7(2)
C13 C12 Cl2 119.5(2)
C11 C12 Cl2 119.8(2)
C12 C13 C8 121.0(2)
C12 C13 H13 119.5
C8 C13 H13 119.5

loop_
_geom_bond_atom_site_label_1
_geom_bond_atom_site_label_2
_geom_bond_distance
Cl1 C4 1.731(2)
N1 C2 1.353(3)
N1 C6 1.362(3)
N1 H1 0.8600
N2 C2 1.328(3)
N2 H2B 0.8600
N2 H2A 0.8600
N3 C2 1.329(3)
N3 C4 1.342(3)
N6 C6 1.307(3)
N6 H6A 0.8600
N6 H6B 0.8600
C4 C5 1.357(3)
C5 C6 1.402(3)
C5 H5 0.9300
Cl2 C12 1.747(3)
O1 C7 1.279(3)
O2 C7 1.251(3)
O3 C9 1.352(3)
O3 H3 0.8200
C7 C8 1.488(3)
C8 C13 1.392(3)
C8 C9 1.400(3)
C9 C10 1.399(4)
C10 C11 1.370(4)
C10 H10 0.9300
C11 C12 1.382(4)
C11 H11 0.9300
C12 C13 1.368(3)
C13 H13 0.9300

loop_
_geom_hbond_atom_site_label_D
_geom_hbond_atom_site_label_H
_geom_hbond_atom_site_label_A
_geom_hbond_site_symmetry_A
_geom_hbond_distance_DH
_geom_hbond_distance_HA
_geom_hbond_distance_DA
_geom_hbond_angle_DHA
N1 H1 O1 . 0.86 1.82 2.664(3) 168.0
N2 H2A O1 . 0.86 2.56 3.223(3) 135.0
N2 H2B N3 3_655 0.86 2.13 2.970(3) 165.0
O3 H3 O1 . 0.82 1.83 2.557(3) 146.0
N6 H6A O2 . 0.86 1.97 2.824(3) 172.0
N6 H6B O2 2_545 0.86 1.96 2.819(3) 172.0
C10 H10 O3 2_655 0.93 2.51 3.358(4) 151.0

loop_
_geom_torsion_atom_site_label_1
_geom_torsion_atom_site_label_2
_geom_torsion_atom_site_label_3
_geom_torsion_atom_site_label_4
_geom_torsion
C4 N3 C2 N2 -178.7(2)
C4 N3 C2 N1 1.2(3)
C6 N1 C2 N2 -180.0(2)
C6 N1 C2 N3 0.2(3)
C2 N3 C4 C5 -1.7(3)
C2 N3 C4 Cl1 178.08(16)
N3 C4 C5 C6 0.9(3)
Cl1 C4 C5 C6 -178.93(16)
C2 N1 C6 N6 179.0(2)
C2 N1 C6 C5 -1.1(3)
C4 C5 C6 N6 -179.5(2)
C4 C5 C6 N1 0.6(3)
O2 C7 C8 C13 4.7(3)
O1 C7 C8 C13 -176.68(19)
O2 C7 C8 C9 -176.1(2)
O1 C7 C8 C9 2.6(3)
C13 C8 C9 O3 179.9(2)
C7 C8 C9 O3 0.7(3)
C13 C8 C9 C10 -1.2(3)
C7 C8 C9 C10 179.5(2)
O3 C9 C10 C11 179.5(2)
C8 C9 C10 C11 0.7(4)
C9 C10 C11 C12 0.1(4)
C10 C11 C12 C13 -0.2(4)
C10 C11 C12 Cl2 179.8(2)
C11 C12 C13 C8 -0.3(4)
Cl2 C12 C13 C8 179.61(17)
C9 C8 C13 C12 1.1(3)
C7 C8 C13 C12 -179.7(2)

_cod_database_fobs_code 2242355
